data_1556017
loop_
_publ_author_name
'Halli, Juliette'
'Bolte, Michael'
'Bats, Jan'
'Manolikakes, Georg'

_publ_section_title
;
 Modular Two-Step Approach for the Stereodivergent Synthesis of
 1,3-Diamines with Three Continuous Stereocenters.
;
_journal_issue 3
_journal_name_full 'Organic letters'
_journal_page_first 674
_journal_page_last 677
_journal_paper_doi 10.1021/acs.orglett.6b03841
_journal_volume 19
_journal_year 2017
_chemical_formula_moiety 'C29 H28 N2 O3 S'
_chemical_formula_sum 'C29 H28 N2 O3 S'
_chemical_formula_weight 484.59
_space_group_crystal_system monoclinic
_space_group_IT_number 14
_space_group_name_Hall '-P 2yn'
_space_group_name_H-M_alt 'P 1 21/n 1'
_atom_sites_solution_hydrogens mixed
_audit_creation_method SHELXL-2014/7
_cell_angle_alpha 90
_cell_angle_beta 97.031(6)
_cell_angle_gamma 90
_cell_formula_units_Z 8
_cell_length_a 19.7344(13)
_cell_length_b 12.7882(6)
_cell_length_c 20.2790(15)
_cell_measurement_reflns_used 22449
_cell_measurement_temperature 173(2)
_cell_measurement_theta_max 25.89
_cell_measurement_theta_min 3.34
_cell_volume 5079.3(6)
_computing_cell_refinement 'X-Area (Stoe & Cie, 2001)'
_computing_data_collection 'X-Area (Stoe & Cie, 2001)'
_computing_data_reduction 'X-Area (Stoe & Cie, 2001)'
_computing_molecular_graphics 'XP in SHELXTL-Plus (Sheldrick, 2008)'
_computing_structure_refinement 'SHELXL-2014/7 (Sheldrick, 2014)'
_diffrn_ambient_temperature 173(2)
_diffrn_measured_fraction_theta_full 0.996
_diffrn_measured_fraction_theta_max 0.978
_diffrn_measurement_device_type 'STOE IPDS II two-circle-diffractometer'
_diffrn_measurement_method \w
_diffrn_radiation_type MoK\a
_diffrn_radiation_wavelength 0.71073
_diffrn_reflns_av_R_equivalents 0.0399
_diffrn_reflns_av_unetI/netI 0.0576
_diffrn_reflns_Laue_measured_fraction_full 0.996
_diffrn_reflns_Laue_measured_fraction_max 0.978
_diffrn_reflns_limit_h_max 23
_diffrn_reflns_limit_h_min -24
_diffrn_reflns_limit_k_max 15
_diffrn_reflns_limit_k_min -15
_diffrn_reflns_limit_l_max 19
_diffrn_reflns_limit_l_min -24
_diffrn_reflns_number 27184
_diffrn_reflns_point_group_measured_fraction_full 0.996
_diffrn_reflns_point_group_measured_fraction_max 0.978
_diffrn_reflns_theta_full 25.000
_diffrn_reflns_theta_max 25.752
_diffrn_reflns_theta_min 3.396
_diffrn_source 'Genix 3D I\mS microfocus X-ray source'
_exptl_absorpt_coefficient_mu 0.161
_exptl_absorpt_correction_T_max 1.000
_exptl_absorpt_correction_T_min 0.747
_exptl_absorpt_correction_type multi-scan
_exptl_absorpt_process_details 'X-Area (Stoe & Cie, 2001)'
_exptl_crystal_colour colourless
_exptl_crystal_density_diffrn 1.267
_exptl_crystal_description block
_exptl_crystal_F_000 2048
_exptl_crystal_size_max 0.250
_exptl_crystal_size_mid 0.230
_exptl_crystal_size_min 0.230
_refine_diff_density_max 0.348
_refine_diff_density_min -0.340
_refine_diff_density_rms 0.043
_refine_ls_extinction_method none
_refine_ls_goodness_of_fit_ref 1.016
_refine_ls_hydrogen_treatment mixed
_refine_ls_matrix_type full
_refine_ls_number_parameters 676
_refine_ls_number_reflns 9508
_refine_ls_number_restraints 0
_refine_ls_restrained_S_all 1.016
_refine_ls_R_factor_all 0.0983
_refine_ls_R_factor_gt 0.0575
_refine_ls_shift/su_max 0.001
_refine_ls_shift/su_mean 0.000
_refine_ls_structure_factor_coef Fsqd
_refine_ls_weighting_details 'w=1/[\s^2^(Fo^2^)+(0.0708P)^2^+0.6680P] where P=(Fo^2^+2Fc^2^)/3'
_refine_ls_weighting_scheme calc
_refine_ls_wR_factor_gt 0.1276
_refine_ls_wR_factor_ref 0.1431
_reflns_Friedel_coverage 0.000
_reflns_number_gt 6224
_reflns_number_total 9508
_reflns_threshold_expression 'I > 2\s(I)'
_cod_data_source_file 8d.cif
_cod_data_source_block ma77
_cod_original_sg_symbol_H-M 'P 21/n'
_cod_database_code 1556017
_shelx_shelxl_version_number 2014/7
_shelx_space_group_comment
; 
The symmetry employed for this shelxl refinement is uniquely defined 
by the following loop, which should always be used as a source of 
symmetry information in preference to the above space-group names. 
They are only intended as comments. 
;
_shelx_estimated_absorpt_t_min 0.961
_shelx_estimated_absorpt_t_max 0.964

loop_
_space_group_symop_operation_xyz
'x, y, z'
'-x+1/2, y+1/2, -z+1/2'
'-x, -y, -z'
'x-1/2, -y-1/2, z-1/2'

loop_
_atom_site_label
_atom_site_type_symbol
_atom_site_fract_x
_atom_site_fract_y
_atom_site_fract_z
_atom_site_U_iso_or_equiv
_atom_site_adp_type
_atom_site_occupancy
_atom_site_site_symmetry_order
_atom_site_calc_flag
_atom_site_refinement_flags_posn
_atom_site_refinement_flags_adp
_atom_site_refinement_flags_occupancy
_atom_site_disorder_assembly
_atom_site_disorder_group
N1 N 0.75492(10) 0.26452(19) 0.63339(11) 0.0293(5) Uani 1 1 d . . . . .
H1 H 0.7414(13) 0.323(2) 0.6420(13) 0.025(7) Uiso 1 1 d . . . . .
N2 N 0.79911(9) 0.06268(18) 0.73637(11) 0.0295(5) Uani 1 1 d . . . . .
H2 H 0.8229(14) 0.094(2) 0.7082(15) 0.041(8) Uiso 1 1 d . . . . .
O1 O 0.84740(8) 0.16316(15) 0.62387(9) 0.0359(4) Uani 1 1 d . . . . .
O2 O 0.80477(8) -0.03568(15) 0.83015(9) 0.0353(4) Uani 1 1 d . . . . .
C1 C 0.82202(11) 0.2508(2) 0.62949(12) 0.0301(6) Uani 1 1 d . . . . .
C2 C 0.70462(11) 0.1805(2) 0.62310(12) 0.0292(5) Uani 1 1 d . . . . .
H2B H 0.7262 0.1226 0.5999 0.035 Uiso 1 1 calc R U . . .
C3 C 0.68491(11) 0.1344(2) 0.68926(12) 0.0292(6) Uani 1 1 d . . . . .
H3 H 0.6369 0.1090 0.6788 0.035 Uiso 1 1 calc R U . . .
C4 C 0.72724(11) 0.0377(2) 0.71556(13) 0.0302(6) Uani 1 1 d . . . . .
H4 H 0.7078 0.0134 0.7562 0.036 Uiso 1 1 calc R U . . .
C5 C 0.83308(11) 0.0204(2) 0.79240(12) 0.0272(5) Uani 1 1 d . . . . .
C6 C 0.68289(13) 0.2167(2) 0.74357(13) 0.0369(6) Uani 1 1 d . . . . .
H6A H 0.6559 0.2768 0.7256 0.055 Uiso 1 1 calc R U . . .
H6B H 0.6620 0.1865 0.7807 0.055 Uiso 1 1 calc R U . . .
H6C H 0.7295 0.2395 0.7593 0.055 Uiso 1 1 calc R U . . .
C11 C 0.86546(12) 0.3470(2) 0.63221(12) 0.0327(6) Uani 1 1 d . . . . .
C12 C 0.84000(14) 0.4450(2) 0.61390(16) 0.0456(7) Uani 1 1 d . . . . .
H12 H 0.7927 0.4535 0.5995 0.055 Uiso 1 1 calc R U . . .
C13 C 0.88337(16) 0.5312(3) 0.6164(2) 0.0585(9) Uani 1 1 d . . . . .
H13 H 0.8659 0.5981 0.6029 0.070 Uiso 1 1 calc R U . . .
C14 C 0.95232(16) 0.5191(3) 0.63875(19) 0.0610(10) Uani 1 1 d . . . . .
H14 H 0.9818 0.5780 0.6417 0.073 Uiso 1 1 calc R U . . .
C15 C 0.97780(15) 0.4220(3) 0.65655(19) 0.0588(9) Uani 1 1 d . . . . .
H15 H 1.0250 0.4138 0.6714 0.071 Uiso 1 1 calc R U . . .
C16 C 0.93514(13) 0.3363(3) 0.65296(15) 0.0458(7) Uani 1 1 d . . . . .
H16 H 0.9534 0.2692 0.6648 0.055 Uiso 1 1 calc R U . . .
C21 C 0.64171(12) 0.2173(2) 0.57598(13) 0.0354(6) Uani 1 1 d . . . . .
C22 C 0.58609(16) 0.1495(4) 0.56286(18) 0.0769(13) Uani 1 1 d . . . . .
H22 H 0.5873 0.0819 0.5824 0.092 Uiso 1 1 calc R U . . .
C23 C 0.52854(18) 0.1825(5) 0.5205(2) 0.1010(19) Uani 1 1 d . . . . .
H23 H 0.4901 0.1375 0.5124 0.121 Uiso 1 1 calc R U . . .
C24 C 0.52708(18) 0.2793(4) 0.49053(17) 0.0824(15) Uani 1 1 d . . . . .
H24 H 0.4875 0.3018 0.4627 0.099 Uiso 1 1 calc R U . . .
C25 C 0.58249(19) 0.3420(3) 0.50100(16) 0.0651(11) Uani 1 1 d . . . . .
H25 H 0.5823 0.4076 0.4790 0.078 Uiso 1 1 calc R U . . .
C26 C 0.63957(15) 0.3117(3) 0.54343(14) 0.0451(7) Uani 1 1 d . . . . .
H26 H 0.6779 0.3570 0.5501 0.054 Uiso 1 1 calc R U . . .
C41 C 0.72067(11) -0.0523(2) 0.66718(13) 0.0313(6) Uani 1 1 d . . . . .
S42 S 0.65300(3) -0.13813(6) 0.66655(4) 0.04148(19) Uani 1 1 d . . . . .
C43 C 0.68077(14) -0.2106(2) 0.60211(15) 0.0430(7) Uani 1 1 d . . . . .
C44 C 0.73848(14) -0.1718(2) 0.58251(15) 0.0448(7) Uani 1 1 d . . . . .
H44 H 0.7613 -0.2019 0.5485 0.054 Uiso 1 1 calc R U . . .
C45 C 0.76096(11) -0.0818(2) 0.61811(13) 0.0281(5) Uani 1 1 d . . . . .
H45 H 0.8004 -0.0438 0.6096 0.034 Uiso 1 1 calc R U . . .
O46 O 0.64303(11) -0.29626(19) 0.58319(12) 0.0590(6) Uani 1 1 d . . . . .
C47 C 0.6712(2) -0.3619(3) 0.53545(18) 0.0630(9) Uani 1 1 d . . . . .
H47A H 0.6688 -0.3253 0.4928 0.094 Uiso 1 1 calc R U . . .
H47B H 0.6450 -0.4270 0.5297 0.094 Uiso 1 1 calc R U . . .
H47C H 0.7190 -0.3779 0.5515 0.094 Uiso 1 1 calc R U . . .
C51 C 0.90775(11) 0.0449(2) 0.80541(12) 0.0279(5) Uani 1 1 d . . . . .
C52 C 0.95031(12) -0.0282(2) 0.84102(12) 0.0331(6) Uani 1 1 d . . . . .
H52 H 0.9316 -0.0897 0.8578 0.040 Uiso 1 1 calc R U . . .
C53 C 1.02053(13) -0.0101(2) 0.85176(14) 0.0398(7) Uani 1 1 d . . . . .
H53 H 1.0497 -0.0601 0.8754 0.048 Uiso 1 1 calc R U . . .
C54 C 1.04776(12) 0.0800(3) 0.82827(14) 0.0400(7) Uani 1 1 d . . . . .
H54 H 1.0956 0.0919 0.8359 0.048 Uiso 1 1 calc R U . . .
C55 C 1.00569(12) 0.1530(2) 0.79367(13) 0.0362(6) Uani 1 1 d . . . . .
H55 H 1.0245 0.2153 0.7779 0.043 Uiso 1 1 calc R U . . .
C56 C 0.93573(11) 0.1352(2) 0.78202(13) 0.0305(6) Uani 1 1 d . . . . .
H56 H 0.9069 0.1852 0.7579 0.037 Uiso 1 1 calc R U . . .
N1A N 0.74553(10) 0.82047(19) 0.36764(11) 0.0293(5) Uani 1 1 d . . . . .
H1A H 0.7617(15) 0.880(3) 0.3599(16) 0.049(10) Uiso 1 1 d . . . . .
N2A N 0.70011(10) 0.61846(18) 0.26258(11) 0.0312(5) Uani 1 1 d . . . . .
H2A H 0.6780(13) 0.640(2) 0.2903(14) 0.026(7) Uiso 1 1 d . . . . .
O1A O 0.65035(8) 0.72393(15) 0.37377(9) 0.0360(4) Uani 1 1 d . . . . .
O2A O 0.69114(8) 0.51845(15) 0.16944(9) 0.0357(4) Uani 1 1 d . . . . .
C1A C 0.67795(12) 0.8104(2) 0.37048(12) 0.0289(5) Uani 1 1 d . . . . .
C2A C 0.79264(11) 0.7321(2) 0.37613(12) 0.0279(5) Uani 1 1 d . . . . .
H2A1 H 0.7678 0.6737 0.3955 0.033 Uiso 1 1 calc R U . . .
C3A C 0.81411(11) 0.6910(2) 0.30880(12) 0.0280(5) Uani 1 1 d . . . . .
H3A H 0.8622 0.6661 0.3195 0.034 Uiso 1 1 calc R U . . .
C4A C 0.77281(11) 0.5946(2) 0.28022(13) 0.0288(5) Uani 1 1 d . . . . .
H4A H 0.7913 0.5745 0.2382 0.035 Uiso 1 1 calc R U . . .
C5A C 0.66428(11) 0.5749(2) 0.20864(12) 0.0273(5) Uani 1 1 d . . . . .
C6A C 0.81636(13) 0.7756(2) 0.25615(13) 0.0356(6) Uani 1 1 d . . . . .
H6A1 H 0.8427 0.8354 0.2755 0.053 Uiso 1 1 calc R U . . .
H6A2 H 0.8381 0.7476 0.2189 0.053 Uiso 1 1 calc R U . . .
H6A3 H 0.7698 0.7981 0.2402 0.053 Uiso 1 1 calc R U . . .
C11A C 0.63707(12) 0.9091(2) 0.36880(13) 0.0339(6) Uani 1 1 d . . . . .
C12A C 0.56827(14) 0.9044(3) 0.34300(16) 0.0496(8) Uani 1 1 d . . . . .
H12A H 0.5488 0.8396 0.3277 0.060 Uiso 1 1 calc R U . . .
C13A C 0.52836(16) 0.9936(3) 0.33963(18) 0.0598(10) Uani 1 1 d . . . . .
H13A H 0.4821 0.9905 0.3203 0.072 Uiso 1 1 calc R U . . .
C14A C 0.55564(19) 1.0865(3) 0.3643(2) 0.0679(11) Uani 1 1 d . . . . .
H14A H 0.5278 1.1472 0.3630 0.081 Uiso 1 1 calc R U . . .
C15A C 0.62298(19) 1.0920(3) 0.3907(2) 0.0654(10) Uani 1 1 d . . . . .
H15A H 0.6415 1.1566 0.4077 0.078 Uiso 1 1 calc R U . . .
C16A C 0.66424(15) 1.0037(2) 0.39284(18) 0.0492(8) Uani 1 1 d . . . . .
H16A H 0.7110 1.0081 0.4107 0.059 Uiso 1 1 calc R U . . .
C21A C 0.85530(12) 0.7570(2) 0.42616(12) 0.0319(6) Uani 1 1 d . . . . .
C22A C 0.89876(15) 0.6747(3) 0.44794(15) 0.0529(8) Uani 1 1 d . . . . .
H22A H 0.8888 0.6057 0.4322 0.063 Uiso 1 1 calc R U . . .
C23A C 0.95700(17) 0.6936(4) 0.49294(17) 0.0698(12) Uani 1 1 d . . . . .
H23A H 0.9866 0.6373 0.5073 0.084 Uiso 1 1 calc R U . . .
C24A C 0.97189(16) 0.7926(4) 0.51660(16) 0.0629(10) Uani 1 1 d . . . . .
H24A H 1.0117 0.8049 0.5470 0.075 Uiso 1 1 calc R U . . .
C25A C 0.92875(17) 0.8740(3) 0.49594(16) 0.0610(10) Uani 1 1 d . . . . .
H25A H 0.9385 0.9425 0.5125 0.073 Uiso 1 1 calc R U . . .
C26A C 0.87081(15) 0.8559(3) 0.45073(14) 0.0456(7) Uani 1 1 d . . . . .
H26A H 0.8415 0.9126 0.4366 0.055 Uiso 1 1 calc R U . . .
C41A C 0.78224(13) 0.5017(2) 0.32607(14) 0.0361(6) Uani 1 1 d . . . . .
S42A S 0.84758(4) 0.42141(8) 0.32759(5) 0.0360(3) Uani 0.661(3) 1 d . . P A 1
C43A C 0.8204(4) 0.3441(6) 0.3912(3) 0.0352(18) Uani 0.661(3) 1 d . . P A 1
C44A C 0.7618(3) 0.3811(4) 0.4098(2) 0.0346(12) Uani 0.661(3) 1 d . . P A 1
H44A H 0.7386 0.3475 0.4423 0.041 Uiso 0.661(3) 1 calc R U P A 1
C45A C 0.74011(7) 0.46424(13) 0.38064(8) 0.0444(5) Uani 0.661(3) 1 d . . P A 1
H45A H 0.7011 0.5010 0.3915 0.053 Uiso 0.661(3) 1 d R U P A 1
O46A O 0.85924(15) 0.2609(3) 0.41084(16) 0.0506(9) Uani 0.661(3) 1 d . . P A 1
S42' S 0.74011(7) 0.46424(13) 0.38064(8) 0.0444(5) Uani 0.339(3) 1 d . . P A 2
C43' C 0.7977(8) 0.3553(11) 0.4088(8) 0.029(3) Uani 0.339(3) 1 d . . P A 2
C44' C 0.8489(6) 0.3537(8) 0.3711(5) 0.030(2) Uani 0.339(3) 1 d . . P A 2
H44' H 0.8844 0.3031 0.3775 0.035 Uiso 0.339(3) 1 calc R U P A 2
C45' C 0.84758(4) 0.42141(8) 0.32759(5) 0.0360(3) Uani 0.339(3) 1 d . . P A 2
H45B H 0.8818 0.4290 0.2963 0.043 Uiso 0.339(3) 1 d R U P A 2
O46' O 0.7765(3) 0.2925(5) 0.4556(3) 0.0513(18) Uani 0.339(3) 1 d . . P A 2
C47A C 0.8279(2) 0.1970(3) 0.46127(19) 0.0751(12) Uani 1 1 d . . . . .
H47D H 0.8573 0.1371 0.4746 0.113 Uiso 0.661(3) 1 calc R U P A 1
H47E H 0.8229 0.2402 0.5003 0.113 Uiso 0.661(3) 1 calc R U P A 1
H47F H 0.7829 0.1720 0.4419 0.113 Uiso 0.661(3) 1 calc R U P A 1
H47G H 0.8154 0.1477 0.4948 0.113 Uiso 0.339(3) 1 calc R U P A 2
H47H H 0.8257 0.1616 0.4182 0.113 Uiso 0.339(3) 1 calc R U P A 2
H47I H 0.8744 0.2226 0.4744 0.113 Uiso 0.339(3) 1 calc R U P A 2
C51A C 0.58903(11) 0.5971(2) 0.19826(12) 0.0277(5) Uani 1 1 d . . . . .
C52A C 0.54550(12) 0.5219(2) 0.16660(13) 0.0340(6) Uani 1 1 d . . . . .
H52A H 0.5639 0.4594 0.1507 0.041 Uiso 1 1 calc R U . . .
C53A C 0.47551(13) 0.5377(2) 0.15809(14) 0.0390(7) Uani 1 1 d . . . . .
H53A H 0.4461 0.4850 0.1377 0.047 Uiso 1 1 calc R U . . .
C54A C 0.44840(13) 0.6297(3) 0.17911(14) 0.0406(7) Uani 1 1 d . . . . .
H54A H 0.4005 0.6410 0.1724 0.049 Uiso 1 1 calc R U . . .
C55A C 0.49147(12) 0.7055(2) 0.21007(14) 0.0381(6) Uani 1 1 d . . . . .
H55A H 0.4729 0.7689 0.2245 0.046 Uiso 1 1 calc R U . . .
C56A C 0.56178(12) 0.6891(2) 0.22011(13) 0.0325(6) Uani 1 1 d . . . . .
H56A H 0.5910 0.7408 0.2419 0.039 Uiso 1 1 calc R U . . .

loop_
_atom_site_aniso_label
_atom_site_aniso_U_11
_atom_site_aniso_U_22
_atom_site_aniso_U_33
_atom_site_aniso_U_23
_atom_site_aniso_U_13
_atom_site_aniso_U_12
N1 0.0241(10) 0.0268(13) 0.0372(12) -0.0007(10) 0.0051(8) 0.0025(9)
N2 0.0209(9) 0.0355(13) 0.0317(12) 0.0060(10) 0.0015(8) -0.0033(9)
O1 0.0279(8) 0.0384(12) 0.0424(11) 0.0079(9) 0.0088(7) 0.0078(8)
O2 0.0308(9) 0.0388(12) 0.0356(10) 0.0083(9) 0.0010(7) -0.0036(8)
C1 0.0243(11) 0.0396(16) 0.0263(12) 0.0049(12) 0.0025(9) 0.0010(11)
C2 0.0259(11) 0.0301(15) 0.0308(13) -0.0010(11) 0.0006(9) 0.0020(10)
C3 0.0216(11) 0.0334(15) 0.0328(13) 0.0024(11) 0.0036(9) 0.0012(10)
C4 0.0179(10) 0.0370(16) 0.0351(14) 0.0057(12) 0.0008(9) -0.0013(10)
C5 0.0253(11) 0.0252(14) 0.0306(13) -0.0013(11) 0.0009(10) -0.0002(10)
C6 0.0365(13) 0.0405(17) 0.0348(15) 0.0011(13) 0.0084(11) 0.0039(12)
C11 0.0297(12) 0.0404(17) 0.0293(13) -0.0002(12) 0.0085(10) -0.0015(11)
C12 0.0337(14) 0.0439(19) 0.061(2) -0.0019(15) 0.0145(13) -0.0028(13)
C13 0.0537(18) 0.0385(19) 0.088(3) -0.0038(18) 0.0298(17) -0.0029(15)
C14 0.0483(18) 0.062(2) 0.077(2) -0.019(2) 0.0247(16) -0.0235(17)
C15 0.0352(15) 0.072(3) 0.069(2) 0.001(2) 0.0067(14) -0.0116(16)
C16 0.0298(13) 0.057(2) 0.0504(18) 0.0086(15) 0.0041(12) -0.0063(13)
C21 0.0280(12) 0.0496(19) 0.0279(13) 0.0023(13) 0.0006(10) 0.0003(11)
C22 0.0482(18) 0.122(4) 0.054(2) 0.035(2) -0.0211(15) -0.038(2)
C23 0.0440(19) 0.192(6) 0.060(2) 0.035(3) -0.0194(17) -0.037(3)
C24 0.051(2) 0.156(5) 0.0363(19) 0.008(2) -0.0102(15) 0.037(2)
C25 0.075(2) 0.073(3) 0.0400(18) -0.0088(17) -0.0211(16) 0.033(2)
C26 0.0555(17) 0.0428(19) 0.0334(15) -0.0032(14) -0.0097(12) 0.0083(14)
C41 0.0239(11) 0.0299(15) 0.0386(14) 0.0039(12) -0.0026(10) -0.0001(10)
S42 0.0310(3) 0.0425(4) 0.0514(4) 0.0002(4) 0.0066(3) -0.0069(3)
C43 0.0473(15) 0.0312(17) 0.0463(17) -0.0013(14) -0.0106(12) -0.0026(13)
C44 0.0469(15) 0.047(2) 0.0411(16) 0.0016(14) 0.0096(13) 0.0067(14)
C45 0.0194(10) 0.0279(14) 0.0383(14) 0.0033(12) 0.0086(9) -0.0013(9)
O46 0.0629(13) 0.0503(15) 0.0632(15) -0.0094(12) 0.0058(11) -0.0188(11)
C47 0.090(2) 0.045(2) 0.052(2) -0.0119(17) 0.0013(18) -0.0054(18)
C51 0.0246(11) 0.0322(15) 0.0261(12) -0.0067(11) 0.0005(9) 0.0005(10)
C52 0.0323(12) 0.0369(16) 0.0289(13) -0.0001(12) -0.0012(10) 0.0020(11)
C53 0.0317(13) 0.0489(19) 0.0363(15) -0.0020(13) -0.0058(11) 0.0071(12)
C54 0.0217(11) 0.059(2) 0.0377(15) -0.0088(14) -0.0018(10) -0.0002(12)
C55 0.0284(12) 0.0419(17) 0.0379(15) -0.0084(13) 0.0024(10) -0.0079(11)
C56 0.0267(11) 0.0310(15) 0.0331(13) -0.0060(12) 0.0011(10) 0.0017(10)
N1A 0.0256(10) 0.0281(13) 0.0340(12) 0.0004(10) 0.0026(8) 0.0004(9)
N2A 0.0211(10) 0.0378(14) 0.0343(12) -0.0093(10) 0.0021(9) 0.0000(9)
O1A 0.0288(8) 0.0358(11) 0.0443(11) -0.0040(9) 0.0077(7) -0.0039(8)
O2A 0.0325(9) 0.0342(11) 0.0393(10) -0.0065(9) -0.0002(8) 0.0022(8)
C1A 0.0290(12) 0.0331(15) 0.0250(12) -0.0015(11) 0.0045(9) -0.0039(11)
C2A 0.0260(11) 0.0276(14) 0.0299(13) -0.0005(11) 0.0025(9) -0.0007(10)
C3A 0.0212(10) 0.0313(15) 0.0308(13) -0.0012(11) 0.0004(9) -0.0010(9)
C4A 0.0222(11) 0.0295(15) 0.0338(13) -0.0005(11) 0.0003(9) 0.0021(10)
C5A 0.0268(11) 0.0223(13) 0.0320(13) 0.0020(11) 0.0013(10) -0.0022(10)
C6A 0.0411(14) 0.0335(16) 0.0329(14) 0.0019(12) 0.0076(11) -0.0035(12)
C11A 0.0317(12) 0.0393(17) 0.0324(14) 0.0022(12) 0.0109(10) 0.0074(11)
C12A 0.0366(14) 0.062(2) 0.0505(18) -0.0054(16) 0.0062(13) 0.0122(14)
C13A 0.0448(17) 0.074(3) 0.062(2) 0.0078(19) 0.0142(15) 0.0281(17)
C14A 0.068(2) 0.057(3) 0.086(3) 0.026(2) 0.038(2) 0.0311(19)
C15A 0.071(2) 0.036(2) 0.097(3) 0.0024(19) 0.040(2) 0.0104(16)
C16A 0.0449(16) 0.0366(18) 0.070(2) -0.0053(16) 0.0203(15) 0.0002(13)
C21A 0.0299(12) 0.0415(17) 0.0241(12) 0.0017(12) 0.0021(10) -0.0021(11)
C22A 0.0541(17) 0.059(2) 0.0406(17) -0.0077(16) -0.0136(13) 0.0183(15)
C23A 0.059(2) 0.093(3) 0.050(2) -0.013(2) -0.0202(16) 0.033(2)
C24A 0.0453(17) 0.100(3) 0.0385(17) -0.0052(19) -0.0126(13) -0.0034(18)
C25A 0.068(2) 0.068(3) 0.0403(18) 0.0054(17) -0.0209(15) -0.0185(18)
C26A 0.0525(16) 0.0409(18) 0.0387(16) 0.0049(14) -0.0130(13) -0.0081(14)
C41A 0.0405(14) 0.0286(15) 0.0368(15) -0.0053(12) -0.0054(11) -0.0047(11)
S42A 0.0269(4) 0.0364(6) 0.0451(6) 0.0015(5) 0.0064(4) 0.0048(4)
C43A 0.037(6) 0.034(4) 0.034(5) 0.002(3) 0.006(3) 0.000(4)
C44A 0.044(3) 0.025(3) 0.035(3) 0.003(2) 0.006(2) 0.000(2)
C45A 0.0315(7) 0.0458(11) 0.0586(10) -0.0106(8) 0.0158(6) -0.0035(6)
O46A 0.0530(18) 0.047(2) 0.052(2) 0.0164(16) 0.0071(14) 0.0149(15)
S42' 0.0315(7) 0.0458(11) 0.0586(10) -0.0106(8) 0.0158(6) -0.0035(6)
C43' 0.032(9) 0.025(6) 0.031(7) 0.001(5) 0.010(6) 0.016(6)
C44' 0.036(6) 0.023(5) 0.029(6) 0.006(4) 0.005(4) 0.005(4)
C45' 0.0269(4) 0.0364(6) 0.0451(6) 0.0015(5) 0.0064(4) 0.0048(4)
O46' 0.062(4) 0.049(4) 0.045(4) 0.008(3) 0.016(3) 0.003(3)
C47A 0.126(3) 0.044(2) 0.052(2) 0.0160(18) -0.003(2) 0.012(2)
C51A 0.0262(11) 0.0284(15) 0.0276(13) 0.0060(11) 0.0003(9) -0.0046(10)
C52A 0.0353(13) 0.0337(16) 0.0316(14) 0.0017(12) -0.0018(10) -0.0056(11)
C53A 0.0314(13) 0.0488(19) 0.0344(14) 0.0064(13) -0.0058(11) -0.0129(12)
C54A 0.0258(12) 0.055(2) 0.0402(16) 0.0048(14) 0.0007(11) -0.0028(12)
C55A 0.0323(13) 0.0411(18) 0.0408(15) 0.0016(13) 0.0035(11) 0.0032(12)
C56A 0.0268(11) 0.0331(16) 0.0372(14) 0.0015(12) 0.0017(10) -0.0030(10)

loop_
_atom_type_symbol
_atom_type_description
_atom_type_scat_dispersion_real
_atom_type_scat_dispersion_imag
_atom_type_scat_source
C C 0.0033 0.0016 'International Tables Vol C Tables 4.2.6.8 and 6.1.1.4'
H H 0.0000 0.0000 'International Tables Vol C Tables 4.2.6.8 and 6.1.1.4'
N N 0.0061 0.0033 'International Tables Vol C Tables 4.2.6.8 and 6.1.1.4'
O O 0.0106 0.0060 'International Tables Vol C Tables 4.2.6.8 and 6.1.1.4'
S S 0.1246 0.1234 'International Tables Vol C Tables 4.2.6.8 and 6.1.1.4'

loop_
_geom_angle_atom_site_label_1
_geom_angle_atom_site_label_2
_geom_angle_atom_site_label_3
_geom_angle
C1 N1 C2 123.5(2)
C1 N1 H1 118.7(18)
C2 N1 H1 117.8(18)
C5 N2 C4 121.0(2)
C5 N2 H2 118.5(18)
C4 N2 H2 119.1(18)
O1 C1 N1 122.3(2)
O1 C1 C11 120.7(2)
N1 C1 C11 116.9(2)
N1 C2 C21 110.2(2)
N1 C2 C3 113.1(2)
C21 C2 C3 112.44(19)
N1 C2 H2B 106.9
C21 C2 H2B 106.9
C3 C2 H2B 106.9
C6 C3 C4 111.2(2)
C6 C3 C2 113.1(2)
C4 C3 C2 114.7(2)
C6 C3 H3 105.7
C4 C3 H3 105.7
C2 C3 H3 105.7
N2 C4 C41 110.90(19)
N2 C4 C3 112.8(2)
C41 C4 C3 112.7(2)
N2 C4 H4 106.7
C41 C4 H4 106.7
C3 C4 H4 106.7
O2 C5 N2 122.4(2)
O2 C5 C51 121.6(2)
N2 C5 C51 116.0(2)
C3 C6 H6A 109.5
C3 C6 H6B 109.5
H6A C6 H6B 109.5
C3 C6 H6C 109.5
H6A C6 H6C 109.5
H6B C6 H6C 109.5
C12 C11 C16 118.8(3)
C12 C11 C1 123.2(2)
C16 C11 C1 118.0(3)
C11 C12 C13 120.4(3)
C11 C12 H12 119.8
C13 C12 H12 119.8
C14 C13 C12 119.7(3)
C14 C13 H13 120.1
C12 C13 H13 120.1
C15 C14 C13 120.0(3)
C15 C14 H14 120.0
C13 C14 H14 120.0
C14 C15 C16 120.2(3)
C14 C15 H15 119.9
C16 C15 H15 119.9
C15 C16 C11 120.7(3)
C15 C16 H16 119.6
C11 C16 H16 119.6
C26 C21 C22 118.4(3)
C26 C21 C2 122.7(2)
C22 C21 C2 118.8(3)
C21 C22 C23 119.2(4)
C21 C22 H22 120.4
C23 C22 H22 120.4
C24 C23 C22 120.8(4)
C24 C23 H23 119.6
C22 C23 H23 119.6
C25 C24 C23 119.4(3)
C25 C24 H24 120.3
C23 C24 H24 120.3
C24 C25 C26 120.8(4)
C24 C25 H25 119.6
C26 C25 H25 119.6
C21 C26 C25 121.2(3)
C21 C26 H26 119.4
C25 C26 H26 119.4
C45 C41 C4 131.1(2)
C45 C41 S42 109.27(19)
C4 C41 S42 119.65(18)
C41 S42 C43 91.70(13)
C44 C43 O46 132.1(3)
C44 C43 S42 112.3(2)
O46 C43 S42 115.5(2)
C43 C44 C45 112.1(3)
C43 C44 H44 123.9
C45 C44 H44 123.9
C41 C45 C44 114.5(2)
C41 C45 H45 122.7
C44 C45 H45 122.7
C43 O46 C47 114.6(3)
O46 C47 H47A 109.5
O46 C47 H47B 109.5
H47A C47 H47B 109.5
O46 C47 H47C 109.5
H47A C47 H47C 109.5
H47B C47 H47C 109.5
C56 C51 C52 119.6(2)
C56 C51 C5 122.5(2)
C52 C51 C5 117.9(2)
C53 C52 C51 119.6(3)
C53 C52 H52 120.2
C51 C52 H52 120.2
C54 C53 C52 120.3(3)
C54 C53 H53 119.8
C52 C53 H53 119.8
C53 C54 C55 120.3(2)
C53 C54 H54 119.9
C55 C54 H54 119.9
C54 C55 C56 119.8(3)
C54 C55 H55 120.1
C56 C55 H55 120.1
C51 C56 C55 120.4(2)
C51 C56 H56 119.8
C55 C56 H56 119.8
C1A N1A C2A 122.7(2)
C1A N1A H1A 119(2)
C2A N1A H1A 118(2)
C5A N2A C4A 120.8(2)
C5A N2A H2A 115.9(18)
C4A N2A H2A 120.0(18)
O1A C1A N1A 122.1(2)
O1A C1A C11A 121.0(2)
N1A C1A C11A 116.9(2)
N1A C2A C21A 111.6(2)
N1A C2A C3A 113.1(2)
C21A C2A C3A 111.32(18)
N1A C2A H2A1 106.8
C21A C2A H2A1 106.8
C3A C2A H2A1 106.8
C6A C3A C4A 111.2(2)
C6A C3A C2A 113.9(2)
C4A C3A C2A 114.0(2)
C6A C3A H3A 105.6
C4A C3A H3A 105.6
C2A C3A H3A 105.6
N2A C4A C41A 111.0(2)
N2A C4A C3A 112.3(2)
C41A C4A C3A 112.1(2)
N2A C4A H4A 107.0
C41A C4A H4A 107.0
C3A C4A H4A 107.0
O2A C5A N2A 122.5(2)
O2A C5A C51A 120.9(2)
N2A C5A C51A 116.6(2)
C3A C6A H6A1 109.5
C3A C6A H6A2 109.5
H6A1 C6A H6A2 109.5
C3A C6A H6A3 109.5
H6A1 C6A H6A3 109.5
H6A2 C6A H6A3 109.5
C16A C11A C12A 119.1(3)
C16A C11A C1A 122.9(2)
C12A C11A C1A 118.0(3)
C13A C12A C11A 120.3(3)
C13A C12A H12A 119.8
C11A C12A H12A 119.8
C14A C13A C12A 120.0(3)
C14A C13A H13A 120.0
C12A C13A H13A 120.0
C13A C14A C15A 120.3(3)
C13A C14A H14A 119.8
C15A C14A H14A 119.8
C14A C15A C16A 120.4(4)
C14A C15A H15A 119.8
C16A C15A H15A 119.8
C11A C16A C15A 119.9(3)
C11A C16A H16A 120.1
C15A C16A H16A 120.1
C26A C21A C22A 118.5(3)
C26A C21A C2A 123.7(2)
C22A C21A C2A 117.9(3)
C21A C22A C23A 120.0(3)
C21A C22A H22A 120.0
C23A C22A H22A 120.0
C24A C23A C22A 120.7(3)
C24A C23A H23A 119.6
C22A C23A H23A 119.6
C23A C24A C25A 119.5(3)
C23A C24A H24A 120.2
C25A C24A H24A 120.2
C24A C25A C26A 120.1(4)
C24A C25A H25A 119.9
C26A C25A H25A 119.9
C21A C26A C25A 121.1(3)
C21A C26A H26A 119.4
C25A C26A H26A 119.4
C4A C41A S42' 130.7(2)
C4A C41A C45A 130.7(2)
C4A C41A C45' 122.8(2)
S42' C41A C45' 106.48(17)
C4A C41A S42A 122.8(2)
C45A C41A S42A 106.48(17)
C41A S42A C43A 93.2(3)
C44A C43A O46A 132.5(7)
C44A C43A S42A 110.9(5)
O46A C43A S42A 116.6(6)
C45A C44A C43A 114.7(6)
C45A C44A H44A 122.7
C43A C44A H44A 122.7
C44A C45A C41A 114.6(3)
C44A C45A H45A 122.9
C41A C45A H45A 122.5
C43A O46A C47A 111.4(4)
C41A S42' C43' 95.2(5)
O46' C43' C44' 135.5(13)
O46' C43' S42' 115.8(9)
C44' C43' S42' 108.4(12)
C45' C44' C43' 116.4(13)
C45' C44' H44' 121.8
C43' C44' H44' 121.8
C44' C45' C41A 113.6(6)
C44' C45' H45B 124.9
C41A C45' H45B 121.5
C43' O46' C47A 105.0(7)
O46A C47A H47D 109.5
O46A C47A H47E 109.5
H47D C47A H47E 109.5
O46A C47A H47F 109.5
H47D C47A H47F 109.5
H47E C47A H47F 109.5
O46' C47A H47G 109.5
O46' C47A H47H 109.5
H47G C47A H47H 109.5
O46' C47A H47I 109.5
H47G C47A H47I 109.5
H47H C47A H47I 109.5
C56A C51A C52A 119.4(2)
C56A C51A C5A 122.0(2)
C52A C51A C5A 118.6(2)
C53A C52A C51A 120.4(3)
C53A C52A H52A 119.8
C51A C52A H52A 119.8
C54A C53A C52A 120.2(3)
C54A C53A H53A 119.9
C52A C53A H53A 119.9
C53A C54A C55A 119.7(2)
C53A C54A H54A 120.1
C55A C54A H54A 120.1
C54A C55A C56A 120.3(3)
C54A C55A H55A 119.9
C56A C55A H55A 119.9
C51A C56A C55A 119.9(2)
C51A C56A H56A 120.0
C55A C56A H56A 120.0

loop_
_geom_bond_atom_site_label_1
_geom_bond_atom_site_label_2
_geom_bond_distance
N1 C1 1.348(3)
N1 C2 1.460(3)
N1 H1 0.81(3)
N2 C5 1.359(3)
N2 C4 1.465(3)
N2 H2 0.88(3)
O1 C1 1.238(3)
O2 C5 1.232(3)
C1 C11 1.497(4)
C2 C21 1.544(3)
C2 C3 1.558(3)
C2 H2B 1.0000
C3 C6 1.527(4)
C3 C4 1.550(3)
C3 H3 1.0000
C4 C41 1.508(4)
C4 H4 1.0000
C5 C51 1.498(3)
C6 H6A 0.9800
C6 H6B 0.9800
C6 H6C 0.9800
C11 C12 1.383(4)
C11 C16 1.395(3)
C12 C13 1.393(4)
C12 H12 0.9500
C13 C14 1.389(5)
C13 H13 0.9500
C14 C15 1.371(5)
C14 H14 0.9500
C15 C16 1.378(4)
C15 H15 0.9500
C16 H16 0.9500
C21 C26 1.374(4)
C21 C22 1.399(4)
C22 C23 1.402(5)
C22 H22 0.9500
C23 C24 1.378(7)
C23 H23 0.9500
C24 C25 1.352(6)
C24 H24 0.9500
C25 C26 1.386(4)
C25 H25 0.9500
C26 H26 0.9500
C41 C45 1.399(4)
C41 S42 1.727(2)
S42 C43 1.744(3)
C43 C44 1.346(4)
C43 O46 1.353(3)
C44 C45 1.402(4)
C44 H44 0.9500
C45 H45 0.9500
O46 C47 1.443(4)
C47 H47A 0.9800
C47 H47B 0.9800
C47 H47C 0.9800
C51 C56 1.389(4)
C51 C52 1.397(4)
C52 C53 1.395(3)
C52 H52 0.9500
C53 C54 1.381(4)
C53 H53 0.9500
C54 C55 1.383(4)
C54 H54 0.9500
C55 C56 1.391(3)
C55 H55 0.9500
C56 H56 0.9500
N1A C1A 1.348(3)
N1A C2A 1.460(3)
N1A H1A 0.85(3)
N2A C5A 1.348(3)
N2A C4A 1.468(3)
N2A H2A 0.80(3)
O1A C1A 1.238(3)
O2A C5A 1.240(3)
C1A C11A 1.496(4)
C2A C21A 1.534(3)
C2A C3A 1.569(3)
C2A H2A1 1.0000
C3A C6A 1.524(4)
C3A C4A 1.550(3)
C3A H3A 1.0000
C4A C41A 1.507(4)
C4A H4A 1.0000
C5A C51A 1.501(3)
C6A H6A1 0.9800
C6A H6A2 0.9800
C6A H6A3 0.9800
C11A C16A 1.387(4)
C11A C12A 1.395(4)
C12A C13A 1.383(4)
C12A H12A 0.9500
C13A C14A 1.373(5)
C13A H13A 0.9500
C14A C15A 1.373(5)
C14A H14A 0.9500
C15A C16A 1.390(4)
C15A H15A 0.9500
C16A H16A 0.9500
C21A C26A 1.380(4)
C21A C22A 1.395(4)
C22A C23A 1.398(4)
C22A H22A 0.9500
C23A C24A 1.374(5)
C23A H23A 0.9500
C24A C25A 1.377(5)
C24A H24A 0.9500
C25A C26A 1.395(4)
C25A H25A 0.9500
C26A H26A 0.9500
C41A S42' 1.539(3)
C41A C45A 1.539(3)
C41A C45' 1.645(3)
C41A S42A 1.645(3)
S42A C43A 1.761(8)
C43A C44A 1.345(8)
C43A O46A 1.343(9)
C44A C45A 1.266(5)
C44A H44A 0.9500
C45A H45A 0.9501
O46A C47A 1.501(5)
S42' C43' 1.844(14)
C43' O46' 1.349(17)
C43' C44' 1.340(14)
C44' C45' 1.234(10)
C44' H44' 0.9500
C45' H45B 0.9871
O46' C47A 1.583(7)
C47A H47D 0.9800
C47A H47E 0.9800
C47A H47F 0.9800
C47A H47G 0.9800
C47A H47H 0.9800
C47A H47I 0.9800
C51A C56A 1.389(4)
C51A C52A 1.393(4)
C52A C53A 1.386(4)
C52A H52A 0.9500
C53A C54A 1.381(4)
C53A H53A 0.9500
C54A C55A 1.388(4)
C54A H54A 0.9500
C55A C56A 1.393(3)
C55A H55A 0.9500
C56A H56A 0.9500

loop_
_geom_hbond_atom_site_label_D
_geom_hbond_atom_site_label_H
_geom_hbond_atom_site_label_A
_geom_hbond_distance_DH
_geom_hbond_distance_HA
_geom_hbond_distance_DA
_geom_hbond_angle_DHA
_geom_hbond_site_symmetry_A
N1 H1 O2 0.81(3) 2.14(3) 2.945(3) 172(3) 2_656
N2 H2 O1 0.88(3) 2.03(3) 2.880(3) 161(3) .
C47 H47A O1A 0.98 2.48 3.434(4) 165.2 1_545
N1A H1A O2A 0.85(3) 2.11(3) 2.961(3) 172(3) 2_655
N2A H2A O1A 0.80(3) 2.13(3) 2.900(3) 161(2) .
C2A H2A1 S42' 1.00 2.74 3.584(3) 141.9 .

loop_
_geom_torsion_atom_site_label_1
_geom_torsion_atom_site_label_2
_geom_torsion_atom_site_label_3
_geom_torsion_atom_site_label_4
_geom_torsion
C2 N1 C1 O1 -8.0(4)
C2 N1 C1 C11 172.0(2)
C1 N1 C2 C21 -133.0(2)
C1 N1 C2 C3 100.2(3)
N1 C2 C3 C6 35.8(3)
C21 C2 C3 C6 -89.8(3)
N1 C2 C3 C4 -93.1(3)
C21 C2 C3 C4 141.3(2)
C5 N2 C4 C41 -93.6(3)
C5 N2 C4 C3 138.9(2)
C6 C3 C4 N2 -63.1(3)
C2 C3 C4 N2 66.7(3)
C6 C3 C4 C41 170.3(2)
C2 C3 C4 C41 -59.8(3)
C4 N2 C5 O2 -4.1(4)
C4 N2 C5 C51 175.1(2)
O1 C1 C11 C12 155.1(3)
N1 C1 C11 C12 -24.8(4)
O1 C1 C11 C16 -23.5(4)
N1 C1 C11 C16 156.5(2)
C16 C11 C12 C13 -0.2(4)
C1 C11 C12 C13 -178.8(3)
C11 C12 C13 C14 -1.4(5)
C12 C13 C14 C15 1.8(5)
C13 C14 C15 C16 -0.6(6)
C14 C15 C16 C11 -1.0(5)
C12 C11 C16 C15 1.3(4)
C1 C11 C16 C15 -180.0(3)
N1 C2 C21 C26 7.2(3)
C3 C2 C21 C26 134.4(3)
N1 C2 C21 C22 -176.6(3)
C3 C2 C21 C22 -49.4(4)
C26 C21 C22 C23 -4.1(6)
C2 C21 C22 C23 179.5(4)
C21 C22 C23 C24 1.8(7)
C22 C23 C24 C25 1.5(7)
C23 C24 C25 C26 -2.5(6)
C22 C21 C26 C25 3.2(5)
C2 C21 C26 C25 179.4(3)
C24 C25 C26 C21 0.1(5)
N2 C4 C41 C45 -33.8(4)
C3 C4 C41 C45 93.8(3)
N2 C4 C41 S42 147.49(18)
C3 C4 C41 S42 -85.0(2)
C45 C41 S42 C43 0.6(2)
C4 C41 S42 C43 179.6(2)
C41 S42 C43 C44 0.3(2)
C41 S42 C43 O46 177.6(2)
O46 C43 C44 C45 -177.8(3)
S42 C43 C44 C45 -1.1(3)
C4 C41 C45 C44 179.9(3)
S42 C41 C45 C44 -1.3(3)
C43 C44 C45 C41 1.6(4)
C44 C43 O46 C47 3.7(5)
S42 C43 O46 C47 -173.0(2)
O2 C5 C51 C56 -153.8(3)
N2 C5 C51 C56 26.9(4)
O2 C5 C51 C52 27.9(4)
N2 C5 C51 C52 -151.4(2)
C56 C51 C52 C53 -1.0(4)
C5 C51 C52 C53 177.4(2)
C51 C52 C53 C54 1.0(4)
C52 C53 C54 C55 -0.2(4)
C53 C54 C55 C56 -0.5(4)
C52 C51 C56 C55 0.2(4)
C5 C51 C56 C55 -178.1(2)
C54 C55 C56 C51 0.5(4)
C2A N1A C1A O1A -7.5(4)
C2A N1A C1A C11A 173.1(2)
C1A N1A C2A C21A -131.1(2)
C1A N1A C2A C3A 102.4(3)
N1A C2A C3A C6A 31.3(3)
C21A C2A C3A C6A -95.3(2)
N1A C2A C3A C4A -97.7(2)
C21A C2A C3A C4A 135.7(2)
C5A N2A C4A C41A -90.3(3)
C5A N2A C4A C3A 143.3(2)
C6A C3A C4A N2A -66.5(3)
C2A C3A C4A N2A 63.9(3)
C6A C3A C4A C41A 167.7(2)
C2A C3A C4A C41A -61.8(3)
C4A N2A C5A O2A -4.4(4)
C4A N2A C5A C51A 174.9(2)
O1A C1A C11A C16A 151.7(3)
N1A C1A C11A C16A -28.9(4)
O1A C1A C11A C12A -27.0(4)
N1A C1A C11A C12A 152.5(3)
C16A C11A C12A C13A 2.0(4)
C1A C11A C12A C13A -179.3(3)
C11A C12A C13A C14A -2.7(5)
C12A C13A C14A C15A 1.7(6)
C13A C14A C15A C16A 0.1(6)
C12A C11A C16A C15A -0.2(5)
C1A C11A C16A C15A -178.9(3)
C14A C15A C16A C11A -0.8(5)
N1A C2A C21A C26A -10.7(3)
C3A C2A C21A C26A 116.7(3)
N1A C2A C21A C22A 169.2(2)
C3A C2A C21A C22A -63.4(3)
C26A C21A C22A C23A -0.9(5)
C2A C21A C22A C23A 179.2(3)
C21A C22A C23A C24A 0.5(6)
C22A C23A C24A C25A 0.3(6)
C23A C24A C25A C26A -0.7(5)
C22A C21A C26A C25A 0.5(4)
C2A C21A C26A C25A -179.7(3)
C24A C25A C26A C21A 0.3(5)
N2A C4A C41A S42' -33.4(3)
C3A C4A C41A S42' 93.1(3)
N2A C4A C41A C45A -33.4(3)
C3A C4A C41A C45A 93.1(3)
N2A C4A C41A C45' 150.16(19)
C3A C4A C41A C45' -83.4(3)
N2A C4A C41A S42A 150.16(19)
C3A C4A C41A S42A -83.4(3)
C4A C41A S42A C43A 179.1(3)
C45A C41A S42A C43A 1.9(3)
C41A S42A C43A C44A 0.2(5)
C41A S42A C43A O46A 178.9(5)
O46A C43A C44A C45A 178.8(6)
S42A C43A C44A C45A -2.7(7)
C43A C44A C45A C41A 4.3(6)
C4A C41A C45A C44A 179.1(3)
S42A C41A C45A C44A -3.9(3)
C44A C43A O46A C47A 2.8(10)
S42A C43A O46A C47A -175.6(4)
C4A C41A S42' C43' -175.8(5)
C45' C41A S42' C43' 1.1(5)
C41A S42' C43' O46' -174.9(9)
C41A S42' C43' C44' -0.9(11)
O46' C43' C44' C45' 172.4(12)
S42' C43' C44' C45' 0.1(16)
C43' C44' C45' C41A 0.8(13)
C4A C41A C45' C44' 175.8(5)
S42' C41A C45' C44' -1.4(5)
C44' C43' O46' C47A -1(2)
S42' C43' O46' C47A 170.6(7)
O2A C5A C51A C56A -151.3(3)
N2A C5A C51A C56A 29.3(4)
O2A C5A C51A C52A 29.7(4)
N2A C5A C51A C52A -149.7(2)
C56A C51A C52A C53A -1.3(4)
C5A C51A C52A C53A 177.7(2)
C51A C52A C53A C54A 2.0(4)
C52A C53A C54A C55A -1.3(4)
C53A C54A C55A C56A -0.1(4)
C52A C51A C56A C55A -0.2(4)
C5A C51A C56A C55A -179.2(2)
C54A C55A C56A C51A 0.9(4)
